data_4001556
loop_
_publ_author_name
'Ballabh, Amar'
'Trivedi, Darshak R.'
'Dastidar, Parthasarathi'

_publ_section_title
;
 New Series of Organogelators Derived from a Combinatorial Library of
 Primary Ammonium Monocarboxylate Salts
;
_journal_issue 16
_journal_name_full 'Chemistry of Materials'
_journal_page_first 3795
_journal_paper_doi 10.1021/cm0605015
_journal_volume 18
_journal_year 2006
_chemical_formula_sum 'C13 H18 Br N O2'
_chemical_formula_weight 300.19
_chemical_name_systematic
; 
 ? 
;
_space_group_IT_number 2
_symmetry_cell_setting triclinic
_symmetry_space_group_name_Hall '-P 1'
_symmetry_space_group_name_H-M 'P -1'
_atom_sites_solution_hydrogens geom
_atom_sites_solution_primary direct
_atom_sites_solution_secondary difmap
_audit_creation_method SHELXL-97
_cell_angle_alpha 90.896(2)
_cell_angle_beta 99.105(2)
_cell_angle_gamma 107.802(2)
_cell_formula_units_Z 2
_cell_length_a 5.5484(5)
_cell_length_b 7.4632(7)
_cell_length_c 16.9022(16)
_cell_measurement_temperature 100(2)
_cell_volume 656.46(11)
_computing_cell_refinement 'BRUKER AXS SMART 3'
_computing_data_collection 'BRUKER AXS SMART 3'
_computing_data_reduction 'BRUKER AXS SMART 3'
_computing_molecular_graphics 'PLATON, MERCURY 1.2'
_computing_structure_refinement 'SHELXL-97 (Sheldrick, 1997)'
_computing_structure_solution 'SHELXS-97 (Sheldrick, 1997)'
_diffrn_ambient_temperature 100(2)
_diffrn_measured_fraction_theta_full 0.885
_diffrn_measured_fraction_theta_max 0.885
_diffrn_measurement_device_type 'BRUKER SMART CCD AREA DETECTOR'
_diffrn_measurement_method PHI-OMEGA
_diffrn_radiation_monochromator graphite
_diffrn_radiation_source 'fine-focus sealed tube'
_diffrn_radiation_type MoK\a
_diffrn_radiation_wavelength 0.71073
_diffrn_reflns_av_R_equivalents 0.0273
_diffrn_reflns_av_sigmaI/netI 0.0441
_diffrn_reflns_limit_h_max 7
_diffrn_reflns_limit_h_min -7
_diffrn_reflns_limit_k_max 9
_diffrn_reflns_limit_k_min -5
_diffrn_reflns_limit_l_max 22
_diffrn_reflns_limit_l_min -21
_diffrn_reflns_number 3901
_diffrn_reflns_theta_full 28.24
_diffrn_reflns_theta_max 28.24
_diffrn_reflns_theta_min 2.45
_diffrn_standards_decay_% '<10 %'
_exptl_absorpt_coefficient_mu 3.121
_exptl_absorpt_correction_type SADABS
_exptl_crystal_colour COLORLESS
_exptl_crystal_density_diffrn 1.519
_exptl_crystal_density_method 'not measured'
_exptl_crystal_description PLATE
_exptl_crystal_F_000 308
_exptl_crystal_size_max 1.28mm
_exptl_crystal_size_mid 0.44mm
_exptl_crystal_size_min 0.19mm
_refine_diff_density_max 0.874
_refine_diff_density_min -1.875
_refine_diff_density_rms 0.158
_refine_ls_extinction_method none
_refine_ls_goodness_of_fit_ref 1.057
_refine_ls_hydrogen_treatment mixed
_refine_ls_matrix_type full
_refine_ls_number_parameters 153
_refine_ls_number_reflns 2868
_refine_ls_number_restraints 0
_refine_ls_restrained_S_all 1.057
_refine_ls_R_factor_all 0.0426
_refine_ls_R_factor_gt 0.0420
_refine_ls_shift/su_max 0.001
_refine_ls_shift/su_mean 0.000
_refine_ls_structure_factor_coef Fsqd
_refine_ls_weighting_details 'calc w=1/[\s^2^(Fo^2^)+(0.0796P)^2^+0.5025P] where P=(Fo^2^+2Fc^2^)/3'
_refine_ls_weighting_scheme calc
_refine_ls_wR_factor_gt 0.1136
_refine_ls_wR_factor_ref 0.1140
_reflns_number_gt 2773
_reflns_number_total 2868
_reflns_threshold_expression >2sigma(I)
_cod_data_source_file cm0605015si20060301_110543.cif
_cod_data_source_block ab0597m
_cod_depositor_comments
;
The following automatic conversions were performed:

'_symmetry_cell_setting' value 'TRICLINIC' changed to 'triclinic'
according to /home/saulius/struct/CIF-dictionaries/cif_core.dic
dictionary named 'cif_core.dic' version 2.4.1 from 2010-06-29.

Automatic conversion script
Id: cif_fix_values 1715 2011-07-08 13:25:40Z adriana 
;
_cod_database_code 4001556

loop_
_symmetry_equiv_pos_as_xyz
'x, y, z'
'-x, -y, -z'

loop_
_atom_site_label
_atom_site_type_symbol
_atom_site_fract_x
_atom_site_fract_y
_atom_site_fract_z
_atom_site_U_iso_or_equiv
_atom_site_adp_type
_atom_site_occupancy
_atom_site_symmetry_multiplicity
_atom_site_calc_flag
_atom_site_refinement_flags
Br1 Br 0.08583(4) 0.25527(3) 0.462028(12) 0.01856(13) Uani 1 1 d .
O1 O -0.4173(4) 0.2710(3) -0.06170(12) 0.0180(4) Uani 1 1 d .
O2 O -0.6654(4) 0.2152(3) 0.03295(11) 0.0151(3) Uani 1 1 d .
N1 N 0.9456(4) 0.1161(3) 0.90307(12) 0.0142(4) Uani 1 1 d .
H1NB H 0.8359 0.1751 0.9137 0.021 Uiso 1 1 calc R
H1NC H 1.0864 0.1526 0.9404 0.021 Uiso 1 1 calc R
H1NA H 0.8724 -0.0079 0.9031 0.021 Uiso 1 1 calc R
C1 C -0.4480(5) 0.2637(3) 0.01063(15) 0.0126(5) Uani 1 1 d .
C2 C -0.2097(5) 0.3160(3) 0.07367(15) 0.0146(5) Uani 1 1 d .
H2 H -0.0519 0.3748 0.0585 0.018 Uiso 1 1 calc R
C3 C -0.2165(4) 0.2811(3) 0.15035(14) 0.0119(4) Uani 1 1 d .
H3 H -0.3770 0.2200 0.1633 0.014 Uiso 1 1 calc R
C4 C 0.0034(4) 0.3291(3) 0.21700(14) 0.0111(4) Uani 1 1 d .
C5 C 0.2542(5) 0.4300(3) 0.20742(14) 0.0126(4) Uani 1 1 d .
H5 H 0.2885 0.4661 0.1569 0.015 Uiso 1 1 calc R
C6 C 0.4521(5) 0.4760(3) 0.27337(15) 0.0140(5) Uani 1 1 d .
H6 H 0.6179 0.5427 0.2664 0.017 Uiso 1 1 calc R
C7 C 0.4060(5) 0.4240(3) 0.34980(15) 0.0144(5) Uani 1 1 d .
H7 H 0.5387 0.4551 0.3937 0.017 Uiso 1 1 calc R
C8 C 0.1573(5) 0.3250(3) 0.35848(14) 0.0115(4) Uani 1 1 d .
C9 C -0.0433(4) 0.2762(3) 0.29374(14) 0.0117(4) Uani 1 1 d .
H9 H -0.2084 0.2086 0.3012 0.014 Uiso 1 1 calc R
C10 C 1.0157(4) 0.1640(3) 0.82280(14) 0.0121(4) Uani 1 1 d .
H10A H 1.1426 0.1055 0.8126 0.015 Uiso 1 1 calc R
H10B H 1.0913 0.2995 0.8224 0.015 Uiso 1 1 calc R
C11 C 0.7806(5) 0.0964(3) 0.75694(14) 0.0123(4) Uani 1 1 d .
H11B H 0.6452 0.1409 0.7712 0.015 Uiso 1 1 calc R
H11A H 0.7190 -0.0404 0.7529 0.015 Uiso 1 1 calc R
C12 C 0.8393(4) 0.1664(2) 0.67558(11) 0.0133(4) Uani 1 1 d .
H12A H 0.9730 0.1204 0.6608 0.016 Uiso 1 1 calc R
H12B H 0.9029 0.3031 0.6797 0.016 Uiso 1 1 calc R
C13 C 0.6010(4) 0.0997(2) 0.61009(11) 0.0180(5) Uani 1 1 d R
H13B H 0.5436 -0.0356 0.6037 0.027 Uiso 1 1 calc R
H13A H 0.6428 0.1503 0.5603 0.027 Uiso 1 1 calc R
H13C H 0.4671 0.1426 0.6251 0.027 Uiso 1 1 calc R

loop_
_atom_site_aniso_label
_atom_site_aniso_U_11
_atom_site_aniso_U_22
_atom_site_aniso_U_33
_atom_site_aniso_U_23
_atom_site_aniso_U_13
_atom_site_aniso_U_12
Br1 0.02436(18) 0.02516(18) 0.00518(17) 0.00267(10) 0.00069(11) 0.00714(12)
O1 0.0207(9) 0.0291(10) 0.0059(8) 0.0040(7) 0.0018(6) 0.0103(7)
O2 0.0158(8) 0.0221(9) 0.0081(8) 0.0014(6) 0.0008(6) 0.0074(7)
N1 0.0182(9) 0.0175(10) 0.0065(10) 0.0027(7) 0.0003(8) 0.0059(8)
C1 0.0176(11) 0.0138(10) 0.0078(11) 0.0022(8) 0.0009(9) 0.0072(8)
C2 0.0160(11) 0.0180(11) 0.0096(11) 0.0023(8) 0.0017(9) 0.0051(9)
C3 0.0147(10) 0.0124(10) 0.0085(11) 0.0002(8) 0.0008(9) 0.0048(8)
C4 0.0164(10) 0.0100(10) 0.0081(11) 0.0007(8) 0.0003(8) 0.0067(8)
C5 0.0184(11) 0.0132(10) 0.0084(11) 0.0017(8) 0.0030(9) 0.0080(8)
C6 0.0151(10) 0.0134(10) 0.0136(12) 0.0001(8) 0.0016(9) 0.0050(8)
C7 0.0205(11) 0.0135(11) 0.0084(11) -0.0014(8) -0.0026(9) 0.0067(9)
C8 0.0160(10) 0.0145(10) 0.0063(10) 0.0006(8) 0.0021(8) 0.0081(8)
C9 0.0145(10) 0.0130(10) 0.0086(11) 0.0006(8) 0.0013(8) 0.0059(8)
C10 0.0139(10) 0.0154(11) 0.0073(10) 0.0015(8) 0.0014(8) 0.0051(8)
C11 0.0174(10) 0.0134(10) 0.0068(11) 0.0013(8) 0.0003(8) 0.0068(8)
C12 0.0182(11) 0.0150(11) 0.0070(10) 0.0019(8) 0.0010(9) 0.0060(9)
C13 0.0212(12) 0.0223(12) 0.0092(12) 0.0003(9) -0.0006(9) 0.0068(10)

loop_
_atom_type_symbol
_atom_type_description
_atom_type_scat_dispersion_real
_atom_type_scat_dispersion_imag
_atom_type_scat_source
C C 0.0033 0.0016 'International Tables Vol C Tables 4.2.6.8 and 6.1.1.4'
H H 0.0000 0.0000 'International Tables Vol C Tables 4.2.6.8 and 6.1.1.4'
N N 0.0061 0.0033 'International Tables Vol C Tables 4.2.6.8 and 6.1.1.4'
O O 0.0106 0.0060 'International Tables Vol C Tables 4.2.6.8 and 6.1.1.4'
Br Br -0.2901 2.4595 'International Tables Vol C Tables 4.2.6.8 and 6.1.1.4'

loop_
_geom_angle_atom_site_label_1
_geom_angle_atom_site_label_2
_geom_angle_atom_site_label_3
_geom_angle
C10 N1 H1NB 109.5
C10 N1 H1NC 109.5
H1NB N1 H1NC 109.5
C10 N1 H1NA 109.5
H1NB N1 H1NA 109.5
H1NC N1 H1NA 109.5
O1 C1 O2 124.2(2)
O1 C1 C2 117.1(2)
O2 C1 C2 118.7(2)
C3 C2 C1 122.4(2)
C3 C2 H2 118.8
C1 C2 H2 118.8
C2 C3 C4 126.9(2)
C2 C3 H3 116.6
C4 C3 H3 116.6
C9 C4 C5 118.9(2)
C9 C4 C3 118.1(2)
C5 C4 C3 122.9(2)
C6 C5 C4 120.1(2)
C6 C5 H5 120.0
C4 C5 H5 120.0
C5 C6 C7 121.1(2)
C5 C6 H6 119.4
C7 C6 H6 119.4
C8 C7 C6 118.2(2)
C8 C7 H7 120.9
C6 C7 H7 120.9
C9 C8 C7 121.9(2)
C9 C8 Br1 118.67(18)
C7 C8 Br1 119.42(18)
C8 C9 C4 119.8(2)
C8 C9 H9 120.1
C4 C9 H9 120.1
N1 C10 C11 110.92(19)
N1 C10 H10A 109.5
C11 C10 H10A 109.5
N1 C10 H10B 109.5
C11 C10 H10B 109.5
H10A C10 H10B 108.0
C10 C11 C12 112.07(19)
C10 C11 H11B 109.2
C12 C11 H11B 109.2
C10 C11 H11A 109.2
C12 C11 H11A 109.2
H11B C11 H11A 107.9
C11 C12 C13 111.63(11)
C11 C12 H12A 109.3
C13 C12 H12A 109.3
C11 C12 H12B 109.3
C13 C12 H12B 109.3
H12A C12 H12B 108.0
C12 C13 H13B 109.5
C12 C13 H13A 109.5
H13B C13 H13A 109.5
C12 C13 H13C 109.5
H13B C13 H13C 109.5
H13A C13 H13C 109.5

loop_
_geom_bond_atom_site_label_1
_geom_bond_atom_site_label_2
_geom_bond_distance
Br1 C8 1.901(2)
O1 C1 1.261(3)
O2 C1 1.268(3)
N1 C10 1.489(3)
N1 H1NB 0.8900
N1 H1NC 0.8900
N1 H1NA 0.8900
C1 C2 1.504(3)
C2 C3 1.330(3)
C2 H2 0.9300
C3 C4 1.474(3)
C3 H3 0.9300
C4 C9 1.402(3)
C4 C5 1.401(3)
C5 C6 1.391(3)
C5 H5 0.9300
C6 C7 1.394(4)
C6 H6 0.9300
C7 C8 1.384(3)
C7 H7 0.9300
C8 C9 1.387(3)
C9 H9 0.9300
C10 C11 1.522(3)
C10 H10A 0.9700
C10 H10B 0.9700
C11 C12 1.526(3)
C11 H11B 0.9700
C11 H11A 0.9700
C12 C13 1.5291
C12 H12A 0.9700
C12 H12B 0.9700
C13 H13B 0.9600
C13 H13A 0.9600
C13 H13C 0.9600

loop_
_geom_hbond_atom_site_label_D
_geom_hbond_atom_site_label_H
_geom_hbond_atom_site_label_A
_geom_hbond_distance_DH
_geom_hbond_distance_HA
_geom_hbond_distance_DA
_geom_hbond_angle_DHA
_geom_hbond_site_symmetry_A
N1 H1NB O1 0.89 1.86 2.743(3) 173.3 1_656
N1 H1NC O2 0.89 1.86 2.738(3) 168.4 1_756
N1 H1NC O1 0.89 2.63 3.317(3) 134.9 1_756
N1 H1NA O2 0.89 2.06 2.822(3) 143.2 2_556
